data_4081989
loop_
_publ_author_name
'Montag, Michael'
'Efremenko, Irena'
'Leitus, Gregory'
'Ben-David, Yehoshoa'
'Martin, Jan M. L.'
'Milstein, David'

_publ_section_title
;
 CO-Induced Methyl Migration in a Rhodium Thiophosphoryl Pincer Complex
 and Its Comparison with Phosphine-Based Complexes: The Divergent Effects
 of S and P Donor Ligands
;
_journal_issue 23
_journal_name_full Organometallics
_journal_page_first 7163
_journal_paper_doi 10.1021/om4008696
_journal_volume 32
_journal_year 2013
_chemical_absolute_configuration unk
_chemical_formula_moiety 'C24 H40 N2 O P2 Rh S2, B F4'
_chemical_formula_sum 'C24 H40 B F4 N2 O P2 Rh S2'
_chemical_formula_weight 688.36
_chemical_name_systematic
; 
 ? 
;
_space_group_IT_number 29
_symmetry_cell_setting orthorhombic
_symmetry_space_group_name_Hall 'P 2c -2ac'
_symmetry_space_group_name_H-M 'P c a 21'
_atom_sites_solution_hydrogens geom
_atom_sites_solution_primary direct
_atom_sites_solution_secondary difmap
_audit_creation_method SHELXL-97
_cell_angle_alpha 90.00
_cell_angle_beta 90.00
_cell_angle_gamma 90.00
_cell_formula_units_Z 4
_cell_length_a 17.737(4)
_cell_length_b 10.480(2)
_cell_length_c 16.782(3)
_cell_measurement_reflns_used 3832
_cell_measurement_temperature 120(2)
_cell_measurement_theta_max 27.48
_cell_measurement_theta_min 1.0
_cell_volume 3119.5(11)
_computing_cell_refinement HKL
_computing_data_collection 'Collect package (Bruker Nonius)'
_computing_data_reduction HKL
_computing_molecular_graphics 'Bruker SHELXTL'
_computing_publication_material 'Bruker SHELXTL'
_computing_structure_refinement 'SHELXL-97 (Sheldrick, 1997)'
_computing_structure_solution 'SHELXS-97 (Sheldrick, 1990)'
_diffrn_ambient_temperature 120(2)
_diffrn_measured_fraction_theta_full 0.994
_diffrn_measured_fraction_theta_max 0.994
_diffrn_measurement_device_type 'Nonius KappaCCD'
_diffrn_measurement_method 'phi and omega scans'
_diffrn_radiation_monochromator graphite
_diffrn_radiation_source 'fine-focus sealed tube'
_diffrn_radiation_type MoK\a
_diffrn_radiation_wavelength 0.71073
_diffrn_reflns_av_R_equivalents 0.0256
_diffrn_reflns_av_sigmaI/netI 0.0290
_diffrn_reflns_limit_h_max 22
_diffrn_reflns_limit_h_min 0
_diffrn_reflns_limit_k_max 13
_diffrn_reflns_limit_k_min 0
_diffrn_reflns_limit_l_max 21
_diffrn_reflns_limit_l_min 0
_diffrn_reflns_number 3394
_diffrn_reflns_theta_full 26.68
_diffrn_reflns_theta_max 26.68
_diffrn_reflns_theta_min 3.24
_exptl_absorpt_coefficient_mu 0.828
_exptl_absorpt_correction_T_max 0.8519
_exptl_absorpt_correction_T_min 0.6822
_exptl_absorpt_correction_type empirical
_exptl_absorpt_process_details 'Bruker SHELXTL'
_exptl_crystal_colour yellow
_exptl_crystal_density_diffrn 1.466
_exptl_crystal_density_method 'not measured'
_exptl_crystal_description prism
_exptl_crystal_F_000 1416
_exptl_crystal_size_max 0.50
_exptl_crystal_size_mid 0.40
_exptl_crystal_size_min 0.20
_refine_diff_density_max 0.814
_refine_diff_density_min -0.567
_refine_diff_density_rms 0.069
_refine_ls_abs_structure_details 'Flack H D (1983), Acta Cryst. A39, 876-881'
_refine_ls_abs_structure_Flack 0.47(6)
_refine_ls_extinction_method none
_refine_ls_goodness_of_fit_ref 1.026
_refine_ls_hydrogen_treatment riding
_refine_ls_matrix_type full
_refine_ls_number_parameters 346
_refine_ls_number_reflns 3394
_refine_ls_number_restraints 1
_refine_ls_restrained_S_all 1.026
_refine_ls_R_factor_all 0.0295
_refine_ls_R_factor_gt 0.0272
_refine_ls_shift/su_max 0.001
_refine_ls_shift/su_mean 0.000
_refine_ls_structure_factor_coef Fsqd
_refine_ls_weighting_details 'calc w=1/[\s^2^(Fo^2^)+(0.0421P)^2^+1.7671P] where P=(Fo^2^+2Fc^2^)/3'
_refine_ls_weighting_scheme calc
_refine_ls_wR_factor_gt 0.0693
_refine_ls_wR_factor_ref 0.0706
_reflns_number_gt 3227
_reflns_number_total 3394
_reflns_threshold_expression >2sigma(I)
_cod_data_source_file om4008696_si_002.cif
_cod_data_source_block Complex_3
_cod_depositor_comments
;
The following automatic conversions were performed:

'_symmetry_cell_setting' value 'Orthorhombic' changed to
'orthorhombic' according to
/home/saulius/struct/CIF-dictionaries/cif_core.dic dictionary named
'cif_core.dic' version 2.4.2 from 2011-04-26.

Automatic conversion script
Id: cif_fix_values 1891 2012-01-12 08:04:46Z andrius 
;
_cod_original_sg_symbol_Hall P2c-2ac
_cod_original_sg_symbol_H-M Pca2(1)
_cod_database_code 4081989

loop_
_symmetry_equiv_pos_as_xyz
'x, y, z'
'-x, -y, z+1/2'
'x+1/2, -y, z'
'-x+1/2, y, z+1/2'

loop_
_atom_site_label
_atom_site_type_symbol
_atom_site_fract_x
_atom_site_fract_y
_atom_site_fract_z
_atom_site_U_iso_or_equiv
_atom_site_adp_type
_atom_site_occupancy
_atom_site_symmetry_multiplicity
_atom_site_calc_flag
_atom_site_refinement_flags
_atom_site_disorder_assembly
_atom_site_disorder_group
Rh1 Rh 0.077406(13) 0.46738(2) -0.00221(3) 0.01920(8) Uani 1 1 d . . .
S1 S 0.14298(5) 0.66337(8) -0.01154(8) 0.0268(2) Uani 1 1 d . . .
S2 S 0.01463(4) 0.26702(7) -0.00091(8) 0.02380(17) Uani 1 1 d . . .
P1 P 0.07035(5) 0.78093(9) 0.04395(7) 0.0238(2) Uani 1 1 d . . .
P2 P -0.08219(5) 0.32071(9) 0.05135(7) 0.0230(2) Uani 1 1 d . . .
O1 O -0.02282(17) 0.5626(3) -0.12177(18) 0.0313(6) Uani 1 1 d . . .
N1 N 0.1299(2) 0.4284(3) 0.1180(2) 0.0296(7) Uani 1 1 d . . .
N2 N 0.17441(18) 0.3644(3) -0.0439(2) 0.0251(7) Uani 1 1 d . . .
C1 C -0.0121(2) 0.5572(4) 0.0469(2) 0.0216(7) Uani 1 1 d . . .
C2 C -0.0127(2) 0.6892(3) 0.0641(2) 0.0229(8) Uani 1 1 d . . .
C3 C -0.0769(2) 0.7501(4) 0.0947(3) 0.0254(8) Uani 1 1 d . . .
H3 H -0.0751 0.8388 0.1063 0.030 Uiso 1 1 calc R . .
C4 C -0.1429(2) 0.6830(4) 0.1083(3) 0.0272(8) Uani 1 1 d . . .
H4 H -0.1864 0.7250 0.1286 0.033 Uiso 1 1 calc R . .
C5 C -0.1444(2) 0.5527(4) 0.0917(3) 0.0255(8) Uani 1 1 d . . .
H5 H -0.1897 0.5057 0.0991 0.031 Uiso 1 1 calc R . .
C6 C -0.0796(2) 0.4909(4) 0.0642(2) 0.0215(8) Uani 1 1 d . . .
C7 C 0.1112(2) 0.8451(4) 0.1361(3) 0.0315(9) Uani 1 1 d . . .
H7 H 0.1624 0.8781 0.1217 0.038 Uiso 1 1 calc R . .
C8 C 0.0680(3) 0.9579(5) 0.1715(4) 0.0518(15) Uani 1 1 d . . .
H8A H 0.0184 0.9291 0.1899 0.078 Uiso 1 1 calc R . .
H8B H 0.0616 1.0240 0.1308 0.078 Uiso 1 1 calc R . .
H8C H 0.0963 0.9930 0.2166 0.078 Uiso 1 1 calc R . .
C9 C 0.1238(3) 0.7401(5) 0.1974(3) 0.0421(11) Uani 1 1 d . . .
H9A H 0.1546 0.7732 0.2413 0.063 Uiso 1 1 calc R . .
H9B H 0.1498 0.6682 0.1722 0.063 Uiso 1 1 calc R . .
H9C H 0.0750 0.7115 0.2182 0.063 Uiso 1 1 calc R . .
C10 C 0.0478(2) 0.9179(4) -0.0188(2) 0.0281(9) Uani 1 1 d . . .
H10 H 0.0147 0.9768 0.0125 0.034 Uiso 1 1 calc R . .
C11 C 0.1209(3) 0.9901(4) -0.0399(4) 0.0409(11) Uani 1 1 d . . .
H11A H 0.1539 0.9343 -0.0711 0.061 Uiso 1 1 calc R . .
H11B H 0.1467 1.0156 0.0092 0.061 Uiso 1 1 calc R . .
H11C H 0.1085 1.0662 -0.0712 0.061 Uiso 1 1 calc R . .
C12 C 0.0054(3) 0.8778(4) -0.0933(3) 0.0404(10) Uani 1 1 d . . .
H12A H -0.0025 0.9523 -0.1276 0.061 Uiso 1 1 calc R . .
H12B H -0.0436 0.8417 -0.0782 0.061 Uiso 1 1 calc R . .
H12C H 0.0348 0.8135 -0.1221 0.061 Uiso 1 1 calc R . .
C13 C -0.0926(3) 0.2421(4) 0.1488(3) 0.0348(10) Uani 1 1 d . . .
H13 H -0.0952 0.1483 0.1385 0.042 Uiso 1 1 calc R . .
C14 C -0.0228(3) 0.2650(5) 0.1995(3) 0.0454(12) Uani 1 1 d . . .
H14A H -0.0193 0.3558 0.2130 0.068 Uiso 1 1 calc R . .
H14B H 0.0222 0.2394 0.1697 0.068 Uiso 1 1 calc R . .
H14C H -0.0263 0.2147 0.2486 0.068 Uiso 1 1 calc R . .
C15 C -0.1650(3) 0.2788(5) 0.1921(3) 0.0471(13) Uani 1 1 d . . .
H15A H -0.1702 0.2267 0.2402 0.071 Uiso 1 1 calc R . .
H15B H -0.2082 0.2640 0.1569 0.071 Uiso 1 1 calc R . .
H15C H -0.1630 0.3692 0.2068 0.071 Uiso 1 1 calc R . .
C16 C -0.1638(2) 0.2762(4) -0.0089(3) 0.0315(8) Uani 1 1 d . . .
H16 H -0.2102 0.2998 0.0215 0.038 Uiso 1 1 calc R . .
C17 C -0.1653(3) 0.1321(4) -0.0226(3) 0.0500(15) Uani 1 1 d . . .
H17A H -0.2063 0.1107 -0.0593 0.075 Uiso 1 1 calc R . .
H17B H -0.1733 0.0884 0.0284 0.075 Uiso 1 1 calc R . .
H17C H -0.1171 0.1047 -0.0455 0.075 Uiso 1 1 calc R . .
C18 C -0.1645(3) 0.3499(5) -0.0873(3) 0.0412(11) Uani 1 1 d . . .
H18A H -0.1188 0.3298 -0.1177 0.062 Uiso 1 1 calc R . .
H18B H -0.1660 0.4417 -0.0762 0.062 Uiso 1 1 calc R . .
H18C H -0.2090 0.3257 -0.1183 0.062 Uiso 1 1 calc R . .
C19 C 0.1500(3) 0.4123(5) 0.1810(3) 0.0368(10) Uani 1 1 d . . .
C20 C 0.1744(4) 0.3953(8) 0.2634(3) 0.075(2) Uani 1 1 d . . .
H20A H 0.2050 0.4687 0.2797 0.113 Uiso 1 1 calc R . .
H20B H 0.2045 0.3172 0.2677 0.113 Uiso 1 1 calc R . .
H20C H 0.1301 0.3886 0.2980 0.113 Uiso 1 1 calc R . .
C21 C 0.2228(2) 0.2954(4) -0.0531(3) 0.0276(8) Uani 1 1 d . . .
C22 C 0.2842(2) 0.2036(5) -0.0631(3) 0.0383(10) Uani 1 1 d . . .
H22A H 0.2875 0.1492 -0.0158 0.057 Uiso 1 1 calc R . .
H22B H 0.3318 0.2495 -0.0703 0.057 Uiso 1 1 calc R . .
H22C H 0.2743 0.1505 -0.1101 0.057 Uiso 1 1 calc R . .
C23 C 0.0317(2) 0.4963(4) -0.1094(2) 0.0218(7) Uani 1 1 d . . .
C24 C 0.0694(3) 0.4269(5) -0.1771(3) 0.0375(11) Uani 1 1 d . . .
H24A H 0.0401 0.4391 -0.2260 0.056 Uiso 1 1 calc R . .
H24B H 0.0722 0.3357 -0.1646 0.056 Uiso 1 1 calc R . .
H24C H 0.1204 0.4607 -0.1847 0.056 Uiso 1 1 calc R . .
B1 B 0.2918(4) 0.0569(6) 0.2357(4) 0.0512(17) Uani 1 1 d . . .
F1A F 0.2746(3) 0.0408(5) 0.1593(3) 0.065(2) Uiso 0.695(12) 1 d P A 1
F1B F 0.2312(8) 0.1051(13) 0.1769(7) 0.070(5) Uiso 0.305(12) 1 d P A 2
F2 F 0.2524(2) -0.0269(3) 0.2841(2) 0.0575(9) Uani 1 1 d . A .
F3A F 0.3718(3) 0.0161(5) 0.2387(4) 0.059(2) Uiso 0.686(15) 1 d P A 3
F3B F 0.3433(9) 0.0188(12) 0.1917(10) 0.074(5) Uiso 0.314(15) 1 d P A 4
F4 F 0.2959(2) 0.1742(3) 0.2689(2) 0.0628(10) Uani 1 1 d . A .

loop_
_atom_site_aniso_label
_atom_site_aniso_U_11
_atom_site_aniso_U_22
_atom_site_aniso_U_33
_atom_site_aniso_U_23
_atom_site_aniso_U_13
_atom_site_aniso_U_12
Rh1 0.01519(13) 0.01755(13) 0.02484(14) -0.00072(13) 0.00002(14) 0.00134(9)
S1 0.0178(4) 0.0214(4) 0.0411(6) -0.0038(5) 0.0037(4) -0.0021(3)
S2 0.0215(4) 0.0175(3) 0.0324(4) -0.0012(5) 0.0021(5) 0.0004(3)
P1 0.0210(5) 0.0189(4) 0.0315(6) -0.0030(4) 0.0008(4) -0.0012(3)
P2 0.0212(5) 0.0199(5) 0.0279(5) 0.0002(4) 0.0033(4) -0.0020(4)
O1 0.0285(15) 0.0344(15) 0.0311(15) 0.0035(13) -0.0016(12) 0.0061(13)
N1 0.0276(18) 0.0287(17) 0.0323(19) -0.0029(14) -0.0028(15) 0.0034(15)
N2 0.0177(16) 0.0243(15) 0.0331(17) -0.0023(13) 0.0013(13) 0.0014(13)
C1 0.0189(17) 0.0240(16) 0.0218(18) -0.0006(15) -0.0017(15) 0.0016(14)
C2 0.0226(18) 0.0204(17) 0.0256(19) -0.0010(14) -0.0017(15) 0.0002(14)
C3 0.0232(19) 0.0183(18) 0.035(2) -0.0007(16) 0.0029(15) 0.0036(14)
C4 0.0229(19) 0.0240(19) 0.035(2) 0.0003(16) 0.0061(16) 0.0034(16)
C5 0.0185(19) 0.0257(18) 0.032(2) 0.0028(16) 0.0085(16) 0.0012(16)
C6 0.0198(19) 0.0197(17) 0.025(2) 0.0017(16) 0.0010(14) 0.0002(14)
C7 0.030(2) 0.0250(19) 0.039(2) -0.0070(17) -0.0042(19) -0.0013(17)
C8 0.049(3) 0.050(3) 0.056(3) -0.031(3) -0.013(3) 0.014(2)
C9 0.052(3) 0.037(2) 0.037(2) 0.0004(19) -0.009(2) -0.008(2)
C10 0.0282(19) 0.0198(16) 0.036(3) 0.0004(15) 0.0071(16) -0.0029(15)
C11 0.030(2) 0.0239(19) 0.069(3) 0.008(2) 0.015(2) 0.0010(18)
C12 0.052(3) 0.033(2) 0.036(2) 0.0069(19) -0.006(2) -0.002(2)
C13 0.045(3) 0.024(2) 0.036(2) 0.0044(18) 0.0123(19) -0.0038(18)
C14 0.063(3) 0.042(3) 0.031(2) 0.006(2) -0.002(2) 0.008(3)
C15 0.059(3) 0.038(2) 0.045(3) 0.002(2) 0.028(2) -0.003(2)
C16 0.0223(16) 0.0340(19) 0.038(2) -0.006(2) 0.000(2) -0.0050(15)
C17 0.046(3) 0.038(2) 0.067(4) -0.007(2) -0.010(2) -0.012(2)
C18 0.029(2) 0.061(3) 0.033(2) -0.004(2) -0.0028(18) -0.010(2)
C19 0.032(2) 0.046(3) 0.033(2) -0.0049(19) -0.0026(18) 0.018(2)
C20 0.069(4) 0.125(6) 0.032(3) -0.001(3) -0.007(3) 0.050(4)
C21 0.027(2) 0.0271(19) 0.029(2) -0.0012(16) -0.0021(16) -0.0015(16)
C22 0.028(2) 0.044(2) 0.043(2) -0.012(2) -0.0089(19) 0.0162(19)
C23 0.0186(18) 0.0196(16) 0.0272(19) 0.0028(15) -0.0010(15) -0.0022(15)
C24 0.046(3) 0.036(2) 0.031(2) -0.0001(19) 0.0015(19) 0.014(2)
B1 0.076(5) 0.034(3) 0.044(3) -0.008(2) 0.029(3) -0.006(3)
F2 0.0642(19) 0.0404(17) 0.068(2) 0.0066(14) 0.0314(18) -0.0089(15)
F4 0.085(2) 0.0340(15) 0.070(2) -0.0066(14) 0.0355(19) -0.0013(15)

loop_
_atom_type_symbol
_atom_type_description
_atom_type_scat_dispersion_real
_atom_type_scat_dispersion_imag
_atom_type_scat_source
C C 0.0033 0.0016 'International Tables Vol C Tables 4.2.6.8 and 6.1.1.4'
H H 0.0000 0.0000 'International Tables Vol C Tables 4.2.6.8 and 6.1.1.4'
B B 0.0013 0.0007 'International Tables Vol C Tables 4.2.6.8 and 6.1.1.4'
N N 0.0061 0.0033 'International Tables Vol C Tables 4.2.6.8 and 6.1.1.4'
O O 0.0106 0.0060 'International Tables Vol C Tables 4.2.6.8 and 6.1.1.4'
F F 0.0171 0.0103 'International Tables Vol C Tables 4.2.6.8 and 6.1.1.4'
P P 0.1023 0.0942 'International Tables Vol C Tables 4.2.6.8 and 6.1.1.4'
S S 0.1246 0.1234 'International Tables Vol C Tables 4.2.6.8 and 6.1.1.4'
Rh Rh -1.1178 0.9187 'International Tables Vol C Tables 4.2.6.8 and 6.1.1.4'

loop_
_geom_angle_atom_site_label_1
_geom_angle_atom_site_label_2
_geom_angle_atom_site_label_3
_geom_angle
C23 Rh1 C1 88.71(16)
C23 Rh1 N2 96.21(15)
C1 Rh1 N2 174.79(16)
C23 Rh1 N1 178.23(15)
C1 Rh1 N1 92.52(15)
N2 Rh1 N1 82.53(13)
C23 Rh1 S1 90.48(11)
C1 Rh1 S1 90.49(11)
N2 Rh1 S1 91.19(9)
N1 Rh1 S1 90.78(10)
C23 Rh1 S2 87.25(11)
C1 Rh1 S2 92.29(11)
N2 Rh1 S2 86.24(9)
N1 Rh1 S2 91.43(10)
S1 Rh1 S2 176.37(6)
P1 S1 Rh1 100.74(5)
P2 S2 Rh1 99.04(5)
C2 P1 C10 110.54(18)
C2 P1 C7 111.3(2)
C10 P1 C7 106.51(19)
C2 P1 S1 106.60(13)
C10 P1 S1 110.81(14)
C7 P1 S1 111.19(15)
C6 P2 C16 109.90(18)
C6 P2 C13 109.9(2)
C16 P2 C13 107.4(2)
C6 P2 S2 107.97(13)
C16 P2 S2 111.37(16)
C13 P2 S2 110.38(16)
C19 N1 Rh1 173.7(3)
C21 N2 Rh1 166.4(3)
C2 C1 C6 115.6(3)
C2 C1 Rh1 123.1(3)
C6 C1 Rh1 121.3(3)
C3 C2 C1 121.8(4)
C3 C2 P1 119.5(3)
C1 C2 P1 118.7(3)
C4 C3 C2 121.1(4)
C4 C3 H3 119.5
C2 C3 H3 119.5
C3 C4 C5 118.7(4)
C3 C4 H4 120.6
C5 C4 H4 120.6
C4 C5 C6 120.3(4)
C4 C5 H5 119.9
C6 C5 H5 119.9
C5 C6 C1 122.5(4)
C5 C6 P2 118.6(3)
C1 C6 P2 119.0(3)
C9 C7 C8 111.7(4)
C9 C7 P1 111.2(3)
C8 C7 P1 114.4(3)
C9 C7 H7 106.3
C8 C7 H7 106.3
P1 C7 H7 106.3
C7 C8 H8A 109.5
C7 C8 H8B 109.5
H8A C8 H8B 109.5
C7 C8 H8C 109.5
H8A C8 H8C 109.5
H8B C8 H8C 109.5
C7 C9 H9A 109.5
C7 C9 H9B 109.5
H9A C9 H9B 109.5
C7 C9 H9C 109.5
H9A C9 H9C 109.5
H9B C9 H9C 109.5
C12 C10 C11 111.3(4)
C12 C10 P1 111.4(3)
C11 C10 P1 109.5(3)
C12 C10 H10 108.2
C11 C10 H10 108.2
P1 C10 H10 108.2
C10 C11 H11A 109.5
C10 C11 H11B 109.5
H11A C11 H11B 109.5
C10 C11 H11C 109.5
H11A C11 H11C 109.5
H11B C11 H11C 109.5
C10 C12 H12A 109.5
C10 C12 H12B 109.5
H12A C12 H12B 109.5
C10 C12 H12C 109.5
H12A C12 H12C 109.5
H12B C12 H12C 109.5
C14 C13 C15 112.3(4)
C14 C13 P2 110.2(3)
C15 C13 P2 113.3(3)
C14 C13 H13 106.9
C15 C13 H13 106.9
P2 C13 H13 106.9
C13 C14 H14A 109.5
C13 C14 H14B 109.5
H14A C14 H14B 109.5
C13 C14 H14C 109.5
H14A C14 H14C 109.5
H14B C14 H14C 109.5
C13 C15 H15A 109.5
C13 C15 H15B 109.5
H15A C15 H15B 109.5
C13 C15 H15C 109.5
H15A C15 H15C 109.5
H15B C15 H15C 109.5
C18 C16 C17 111.8(4)
C18 C16 P2 110.7(3)
C17 C16 P2 110.5(3)
C18 C16 H16 107.9
C17 C16 H16 107.9
P2 C16 H16 107.9
C16 C17 H17A 109.5
C16 C17 H17B 109.5
H17A C17 H17B 109.5
C16 C17 H17C 109.5
H17A C17 H17C 109.5
H17B C17 H17C 109.5
C16 C18 H18A 109.5
C16 C18 H18B 109.5
H18A C18 H18B 109.5
C16 C18 H18C 109.5
H18A C18 H18C 109.5
H18B C18 H18C 109.5
N1 C19 C20 178.0(5)
C19 C20 H20A 109.5
C19 C20 H20B 109.5
H20A C20 H20B 109.5
C19 C20 H20C 109.5
H20A C20 H20C 109.5
H20B C20 H20C 109.5
N2 C21 C22 178.2(5)
C21 C22 H22A 109.5
C21 C22 H22B 109.5
H22A C22 H22B 109.5
C21 C22 H22C 109.5
H22A C22 H22C 109.5
H22B C22 H22C 109.5
O1 C23 C24 120.3(4)
O1 C23 Rh1 124.5(3)
C24 C23 Rh1 115.2(3)
C23 C24 H24A 109.5
C23 C24 H24B 109.5
H24A C24 H24B 109.5
C23 C24 H24C 109.5
H24A C24 H24C 109.5
H24B C24 H24C 109.5
F3B B1 F1A 63.5(9)
F3B B1 F4 119.9(8)
F1A B1 F4 121.7(6)
F3B B1 F2 121.1(8)
F1A B1 F2 111.7(6)
F4 B1 F2 111.2(4)
F1A B1 F3A 102.4(5)
F4 B1 F3A 101.3(5)
F2 B1 F3A 106.3(5)
F3B B1 F1B 103.8(11)
F4 B1 F1B 90.2(7)
F2 B1 F1B 103.3(7)
F3A B1 F1B 141.5(7)

loop_
_geom_bond_atom_site_label_1
_geom_bond_atom_site_label_2
_geom_bond_distance
Rh1 C23 1.997(4)
Rh1 C1 2.021(4)
Rh1 N2 2.148(3)
Rh1 N1 2.259(4)
Rh1 S1 2.3656(10)
Rh1 S2 2.3769(9)
S1 P1 2.0111(14)
S2 P2 2.0088(14)
P1 C2 1.791(4)
P1 C10 1.825(4)
P1 C7 1.836(4)
P2 C6 1.797(4)
P2 C16 1.826(4)
P2 C13 1.840(5)
O1 C23 1.208(5)
N1 C19 1.128(6)
N2 C21 1.133(5)
C1 C2 1.413(5)
C1 C6 1.415(5)
C2 C3 1.402(5)
C3 C4 1.385(5)
C3 H3 0.9500
C4 C5 1.394(6)
C4 H4 0.9500
C5 C6 1.398(5)
C5 H5 0.9500
C7 C9 1.523(6)
C7 C8 1.530(6)
C7 H7 1.0000
C8 H8A 0.9800
C8 H8B 0.9800
C8 H8C 0.9800
C9 H9A 0.9800
C9 H9B 0.9800
C9 H9C 0.9800
C10 C12 1.520(6)
C10 C11 1.541(6)
C10 H10 1.0000
C11 H11A 0.9800
C11 H11B 0.9800
C11 H11C 0.9800
C12 H12A 0.9800
C12 H12B 0.9800
C12 H12C 0.9800
C13 C14 1.522(7)
C13 C15 1.524(7)
C13 H13 1.0000
C14 H14A 0.9800
C14 H14B 0.9800
C14 H14C 0.9800
C15 H15A 0.9800
C15 H15B 0.9800
C15 H15C 0.9800
C16 C18 1.526(7)
C16 C17 1.528(6)
C16 H16 1.0000
C17 H17A 0.9800
C17 H17B 0.9800
C17 H17C 0.9800
C18 H18A 0.9800
C18 H18B 0.9800
C18 H18C 0.9800
C19 C20 1.460(7)
C20 H20A 0.9800
C20 H20B 0.9800
C20 H20C 0.9800
C21 C22 1.463(6)
C22 H22A 0.9800
C22 H22B 0.9800
C22 H22C 0.9800
C23 C24 1.506(6)
C24 H24A 0.9800
C24 H24B 0.9800
C24 H24C 0.9800
B1 F3B 1.241(15)
B1 F1A 1.328(9)
B1 F4 1.351(7)
B1 F2 1.385(7)
B1 F3A 1.483(10)
B1 F1B 1.544(15)

loop_
_geom_torsion_atom_site_label_1
_geom_torsion_atom_site_label_2
_geom_torsion_atom_site_label_3
_geom_torsion_atom_site_label_4
_geom_torsion
C23 Rh1 S1 P1 93.65(12)
C1 Rh1 S1 P1 4.94(13)
N2 Rh1 S1 P1 -170.13(11)
N1 Rh1 S1 P1 -87.59(10)
C23 Rh1 S2 P2 -90.64(12)
C1 Rh1 S2 P2 -2.05(13)
N2 Rh1 S2 P2 172.94(12)
N1 Rh1 S2 P2 90.53(10)
Rh1 S1 P1 C2 -6.28(16)
Rh1 S1 P1 C10 -126.60(14)
Rh1 S1 P1 C7 115.14(16)
Rh1 S2 P2 C6 4.82(15)
Rh1 S2 P2 C16 125.56(16)
Rh1 S2 P2 C13 -115.30(16)
C23 Rh1 N2 C21 -139.0(13)
N1 Rh1 N2 C21 39.8(13)
S1 Rh1 N2 C21 130.4(13)
S2 Rh1 N2 C21 -52.2(13)
C23 Rh1 C1 C2 -93.1(3)
N1 Rh1 C1 C2 88.2(3)
S1 Rh1 C1 C2 -2.6(3)
S2 Rh1 C1 C2 179.7(3)
C23 Rh1 C1 C6 85.1(3)
N1 Rh1 C1 C6 -93.6(3)
S1 Rh1 C1 C6 175.6(3)
S2 Rh1 C1 C6 -2.1(3)
C6 C1 C2 C3 -1.3(6)
Rh1 C1 C2 C3 177.0(3)
C6 C1 C2 P1 -179.9(3)
Rh1 C1 C2 P1 -1.6(5)
C10 P1 C2 C3 -52.4(4)
C7 P1 C2 C3 65.7(4)
S1 P1 C2 C3 -172.9(3)
C10 P1 C2 C1 126.2(3)
C7 P1 C2 C1 -115.6(3)
S1 P1 C2 C1 5.7(3)
C1 C2 C3 C4 -0.9(6)
P1 C2 C3 C4 177.7(3)
C2 C3 C4 C5 0.6(6)
C3 C4 C5 C6 1.9(6)
C4 C5 C6 C1 -4.4(6)
C4 C5 C6 P2 175.0(3)
C2 C1 C6 C5 4.0(6)
Rh1 C1 C6 C5 -174.4(3)
C2 C1 C6 P2 -175.5(3)
Rh1 C1 C6 P2 6.2(5)
C16 P2 C6 C5 51.6(4)
C13 P2 C6 C5 -66.4(4)
S2 P2 C6 C5 173.2(3)
C16 P2 C6 C1 -129.0(3)
C13 P2 C6 C1 113.1(3)
S2 P2 C6 C1 -7.4(4)
C2 P1 C7 C9 52.7(4)
C10 P1 C7 C9 173.2(3)
S1 P1 C7 C9 -66.0(4)
C2 P1 C7 C8 -74.9(4)
C10 P1 C7 C8 45.6(4)
S1 P1 C7 C8 166.4(4)
C2 P1 C10 C12 -52.6(3)
C7 P1 C10 C12 -173.6(3)
S1 P1 C10 C12 65.3(3)
C2 P1 C10 C11 -176.2(3)
C7 P1 C10 C11 62.8(3)
S1 P1 C10 C11 -58.3(3)
C6 P2 C13 C14 -65.8(4)
C16 P2 C13 C14 174.7(3)
S2 P2 C13 C14 53.2(3)
C6 P2 C13 C15 60.9(4)
C16 P2 C13 C15 -58.6(4)
S2 P2 C13 C15 179.9(3)
C6 P2 C16 C18 53.8(4)
C13 P2 C16 C18 173.3(3)
S2 P2 C16 C18 -65.8(3)
C6 P2 C16 C17 178.2(3)
C13 P2 C16 C17 -62.4(4)
S2 P2 C16 C17 58.6(4)
C1 Rh1 C23 O1 9.0(4)
N2 Rh1 C23 O1 -172.7(3)
S1 Rh1 C23 O1 -81.5(3)
S2 Rh1 C23 O1 101.4(3)
C1 Rh1 C23 C24 -170.1(3)
N2 Rh1 C23 C24 8.1(3)
S1 Rh1 C23 C24 99.4(3)
S2 Rh1 C23 C24 -77.8(3)
